data_4022559
loop_
_publ_author_name
'Bao-Qing Ma'
'Yuegang Zhang'
'Philip Coppens'

_publ_section_title
;
 Multiple Conformations of Benzil in Resorcinarene-Based
 Supramolecular Host Matrixes
;
_journal_name_full 'Journal of Organic Chemistry'
_journal_page_first 9467
_journal_page_last 9472
_journal_paper_doi 10.1021/jo035169k
_journal_volume 68
_journal_year 2003
_chemical_formula_sum 'C56 H50 N2 O10'
_chemical_formula_weight 910.98
_chemical_name_systematic
; 
 ? 
;
_space_group_IT_number 2
_symmetry_cell_setting triclinic
_symmetry_space_group_name_Hall '-P 1'
_symmetry_space_group_name_H-M 'P -1'
_atom_sites_solution_hydrogens geom
_atom_sites_solution_primary direct
_atom_sites_solution_secondary difmap
_audit_creation_method SHELXL-97
_cell_angle_alpha 93.966(1)
_cell_angle_beta 93.777(1)
_cell_angle_gamma 96.381(1)
_cell_formula_units_Z 2
_cell_length_a 10.0600(4)
_cell_length_b 12.5603(4)
_cell_length_c 17.5682(6)
_cell_measurement_temperature 90(1)
_cell_volume 2194.76(13)
_computing_cell_refinement SMART
_computing_data_collection SMART
_computing_data_reduction SAINT
_computing_molecular_graphics XP
_computing_publication_material XCIF
_computing_structure_refinement 'SHELXL-97 (Sheldrick, 1997)'
_computing_structure_solution 'SHELXS-97 (Sheldrick, 1990)'
_diffrn_ambient_temperature 90(1)
_diffrn_measured_fraction_theta_full 0.826
_diffrn_measured_fraction_theta_max 0.826
_diffrn_measurement_device_type 'Bruker Smart 1000 CCD'
_diffrn_radiation_monochromator graphite
_diffrn_radiation_source 'fine-focus sealed tube'
_diffrn_radiation_type MoK\a
_diffrn_radiation_wavelength 0.71073
_diffrn_reflns_av_R_equivalents 0.0392
_diffrn_reflns_av_sigmaI/netI 0.0614
_diffrn_reflns_limit_h_max 14
_diffrn_reflns_limit_h_min -12
_diffrn_reflns_limit_k_max 17
_diffrn_reflns_limit_k_min -17
_diffrn_reflns_limit_l_max 24
_diffrn_reflns_limit_l_min -24
_diffrn_reflns_number 22639
_diffrn_reflns_theta_full 30.51
_diffrn_reflns_theta_max 30.51
_diffrn_reflns_theta_min 1.17
_exptl_absorpt_coefficient_mu 0.095
_exptl_crystal_colour 'bright yellow'
_exptl_crystal_density_diffrn 1.378
_exptl_crystal_density_method 'not measured'
_exptl_crystal_description prismatic
_exptl_crystal_F_000 960
_exptl_crystal_size_max 0.4
_exptl_crystal_size_mid 0.26
_exptl_crystal_size_min 0.24
_refine_diff_density_max 0.634
_refine_diff_density_min -0.430
_refine_diff_density_rms 0.061
_refine_ls_extinction_coef 0.0171(11)
_refine_ls_extinction_expression Fc^*^=kFc[1+0.001xFc^2^\l^3^/sin(2\q)]^-1/4^
_refine_ls_extinction_method SHELXL
_refine_ls_goodness_of_fit_ref 1.030
_refine_ls_hydrogen_treatment mixed
_refine_ls_matrix_type full
_refine_ls_number_parameters 814
_refine_ls_number_reflns 11059
_refine_ls_number_restraints 0
_refine_ls_restrained_S_all 1.030
_refine_ls_R_factor_all 0.0730
_refine_ls_R_factor_gt 0.0481
_refine_ls_shift/su_max 0.001
_refine_ls_shift/su_mean 0.000
_refine_ls_structure_factor_coef Fsqd
_refine_ls_weighting_details 'calc w=1/[\s^2^(Fo^2^)+(0.0638P)^2^+0.0000P] where P=(Fo^2^+2Fc^2^)/3'
_refine_ls_weighting_scheme calc
_refine_ls_wR_factor_gt 0.1156
_refine_ls_wR_factor_ref 0.1255
_reflns_number_gt 7662
_reflns_number_total 11059
_reflns_threshold_expression >2sigma(I)
_cod_data_source_file jo035169ksi20030821_121254.cif
_cod_data_source_block p-1
_cod_depositor_comments
;
The following automatic conversions were performed:
'_symmetry_cell_setting' value 'Triclinic' changed to 'triclinic'
according to '/home/saulius/struct/CIF-dictionaries/cif_core.dic'
dictionary named 'cif_core.dic' version 2.4.1 from 2010-06-29.

Automatic conversion script
Id: cif_fix_enum 1527 2010-12-29 10:47:43Z saulius 
;
_cod_database_code 4022559

loop_
_symmetry_equiv_pos_as_xyz
'x, y, z'
'-x, -y, -z'

loop_
_atom_site_label
_atom_site_type_symbol
_atom_site_fract_x
_atom_site_fract_y
_atom_site_fract_z
_atom_site_U_iso_or_equiv
_atom_site_adp_type
_atom_site_occupancy
_atom_site_symmetry_multiplicity
_atom_site_calc_flag
O1 O 0.45697(11) 0.70503(9) 0.94242(6) 0.0167(2) Uani 1 1 d
O2 O 0.47332(11) 0.47330(9) 0.71677(6) 0.0154(2) Uani 1 1 d
O3 O 0.21915(11) 0.44092(9) 0.48640(6) 0.0140(2) Uani 1 1 d
O4 O 0.57749(11) 0.67501(9) 0.40766(6) 0.0153(2) Uani 1 1 d
O5 O 0.77702(11) 0.67062(9) 0.65735(7) 0.0190(3) Uani 1 1 d
O6 O 0.71255(14) 0.90093(10) 0.87052(6) 0.0258(3) Uani 1 1 d
O7 O 0.55855(11) 1.18673(9) 0.91660(7) 0.0193(3) Uani 1 1 d
O8 O 0.20048(12) 0.94819(10) 1.00231(7) 0.0256(3) Uani 1 1 d
O9 O 0.09412(14) 0.30644(10) 1.59485(7) 0.0338(3) Uani 1 1 d
O10 O -0.22219(13) 0.22467(13) 1.60360(8) 0.0396(4) Uani 1 1 d
C1 C 0.40532(15) 0.66740(12) 0.86997(8) 0.0128(3) Uani 1 1 d
C2 C 0.46739(15) 0.59176(12) 0.82858(9) 0.0131(3) Uani 1 1 d
C3 C 0.41423(14) 0.55095(12) 0.75590(8) 0.0117(3) Uani 1 1 d
C4 C 0.29929(14) 0.58785(12) 0.72239(8) 0.0108(3) Uani 1 1 d
C5 C 0.24078(14) 0.66414(12) 0.76610(8) 0.0115(3) Uani 1 1 d
C6 C 0.28869(14) 0.70473(12) 0.83982(8) 0.0120(3) Uani 1 1 d
C7 C 0.24280(15) 0.54547(13) 0.64218(8) 0.0120(3) Uani 1 1 d
C8 C 0.10042(15) 0.57459(14) 0.62316(9) 0.0171(3) Uani 1 1 d
C9 C 0.33333(14) 0.58044(11) 0.57987(8) 0.0105(3) Uani 1 1 d
C10 C 0.31383(14) 0.52884(12) 0.50630(8) 0.0113(3) Uani 1 1 d
C11 C 0.39091(15) 0.56238(12) 0.44817(8) 0.0120(3) Uani 1 1 d
C12 C 0.49347(14) 0.64606(12) 0.46294(8) 0.0117(3) Uani 1 1 d
C13 C 0.51758(14) 0.70032(12) 0.53542(8) 0.0110(3) Uani 1 1 d
C14 C 0.43569(14) 0.66547(12) 0.59211(8) 0.0109(3) Uani 1 1 d
C15 C 0.63149(15) 0.79241(12) 0.54988(8) 0.0130(3) Uani 1 1 d
C16 C 0.60684(18) 0.88656(13) 0.50190(10) 0.0185(3) Uani 1 1 d
C17 C 0.65928(14) 0.82662(12) 0.63459(8) 0.0121(3) Uani 1 1 d
C18 C 0.72693(15) 0.76265(12) 0.68231(8) 0.0135(3) Uani 1 1 d
C19 C 0.74498(16) 0.78912(13) 0.76077(9) 0.0168(3) Uani 1 1 d
C20 C 0.69668(16) 0.88006(13) 0.79139(8) 0.0166(3) Uani 1 1 d
C21 C 0.63202(15) 0.94899(12) 0.74670(9) 0.0142(3) Uani 1 1 d
C22 C 0.61447(15) 0.91878(12) 0.66851(9) 0.0134(3) Uani 1 1 d
C23 C 0.58373(16) 1.04940(13) 0.78443(9) 0.0161(3) Uani 1 1 d
C24 C 0.52591(19) 1.12250(14) 0.72757(10) 0.0212(4) Uani 1 1 d
C25 C 0.48353(15) 1.02175(12) 0.84406(8) 0.0134(3) Uani 1 1 d
C26 C 0.47343(15) 1.09295(12) 0.90759(8) 0.0138(3) Uani 1 1 d
C27 C 0.37870(16) 1.07019(13) 0.95993(9) 0.0164(3) Uani 1 1 d
C28 C 0.29645(15) 0.97331(13) 0.95199(8) 0.0156(3) Uani 1 1 d
C29 C 0.30751(15) 0.89752(12) 0.89136(8) 0.0127(3) Uani 1 1 d
C30 C 0.39919(15) 0.92547(12) 0.83812(9) 0.0138(3) Uani 1 1 d
C31 C 0.22267(15) 0.78873(12) 0.88542(9) 0.0134(3) Uani 1 1 d
C32 C 0.07829(16) 0.79831(14) 0.85535(10) 0.0171(3) Uani 1 1 d
C33 C 0.69477(19) 0.57384(17) 1.04613(12) 0.0340(5) Uani 1 1 d
C34 C 0.80907(18) 0.55430(16) 1.08918(12) 0.0320(5) Uani 1 1 d
C35 C 0.93181(16) 0.60841(13) 1.07669(9) 0.0173(3) Uani 1 1 d
C36 C 0.93355(18) 0.68065(16) 1.01999(10) 0.0260(4) Uani 1 1 d
C37 C 0.81448(17) 0.69513(16) 0.97968(10) 0.0262(4) Uani 1 1 d
C38 C 1.05616(16) 0.59326(12) 1.12358(9) 0.0163(3) Uani 1 1 d
C39 C 1.05266(19) 0.5425(2) 1.18988(12) 0.0431(6) Uani 1 1 d
C40 C 1.17018(19) 0.5293(2) 1.23187(12) 0.0425(6) Uani 1 1 d
C41 C 1.2941(2) 0.61210(19) 1.14765(14) 0.0454(6) Uani 1 1 d
C42 C 1.1821(2) 0.6285(2) 1.10256(14) 0.0483(7) Uani 1 1 d
C43 C -0.06066(18) 0.13970(15) 1.73261(10) 0.0252(4) Uani 1 1 d
C44 C -0.0307(2) 0.10142(16) 1.80290(11) 0.0306(4) Uani 1 1 d
C45 C 0.0964(2) 0.12520(16) 1.83916(11) 0.0300(4) Uani 1 1 d
C46 C 0.1945(2) 0.18823(16) 1.80555(11) 0.0310(4) Uani 1 1 d
C47 C 0.16572(19) 0.22706(15) 1.73543(11) 0.0283(4) Uani 1 1 d
C48 C 0.03802(17) 0.20344(14) 1.69851(10) 0.0218(4) Uani 1 1 d
C49 C 0.01316(17) 0.24283(14) 1.62210(10) 0.0227(4) Uani 1 1 d
C50 C -0.11918(17) 0.20764(14) 1.57471(10) 0.0243(4) Uani 1 1 d
C51 C -0.11402(17) 0.16089(13) 1.49570(10) 0.0211(4) Uani 1 1 d
C52 C 0.00200(17) 0.12573(14) 1.46838(11) 0.0241(4) Uani 1 1 d
C53 C 0.00016(19) 0.07999(15) 1.39431(11) 0.0281(4) Uani 1 1 d
C54 C -0.1173(2) 0.07058(15) 1.34666(12) 0.0313(4) Uani 1 1 d
C55 C -0.2321(2) 0.10646(16) 1.37338(12) 0.0318(5) Uani 1 1 d
C56 C -0.23132(18) 0.15062(15) 1.44732(11) 0.0273(4) Uani 1 1 d
N1 N 0.69564(14) 0.64296(12) 0.99204(8) 0.0212(3) Uani 1 1 d
N2 N 1.29021(13) 0.56299(11) 1.21138(8) 0.0191(3) Uani 1 1 d
H31A H 0.2174(17) 0.7661(14) 0.9389(10) 0.017(4) Uiso 1 1 d
H24C H 0.5908(19) 1.1447(15) 0.6905(11) 0.023(5) Uiso 1 1 d
H14A H 0.4517(15) 0.7006(13) 0.6431(9) 0.008(4) Uiso 1 1 d
H24B H 0.5043(19) 1.1866(16) 0.7572(11) 0.026(5) Uiso 1 1 d
H19A H 0.7881(19) 0.7445(16) 0.7947(11) 0.028(5) Uiso 1 1 d
H32C H 0.0751(18) 0.8264(15) 0.8023(11) 0.026(5) Uiso 1 1 d
H15A H 0.7150(17) 0.7671(13) 0.5298(9) 0.014(4) Uiso 1 1 d
H11A H 0.3770(16) 0.5226(13) 0.3987(9) 0.010(4) Uiso 1 1 d
H2A H 0.5474(18) 0.5678(14) 0.8500(10) 0.016(4) Uiso 1 1 d
H30A H 0.4059(16) 0.8717(13) 0.7944(9) 0.011(4) Uiso 1 1 d
H7A H 0.2366(16) 0.4701(14) 0.6414(9) 0.014(4) Uiso 1 1 d
H16C H 0.6032(17) 0.8633(14) 0.4472(11) 0.021(5) Uiso 1 1 d
H16B H 0.5220(19) 0.9158(15) 0.5116(10) 0.023(5) Uiso 1 1 d
H32B H 0.0388(18) 0.8506(15) 0.8900(10) 0.021(5) Uiso 1 1 d
H27A H 0.3705(18) 1.1204(15) 1.0017(11) 0.022(5) Uiso 1 1 d
H8C H 0.0644(18) 0.5407(14) 0.5725(11) 0.021(5) Uiso 1 1 d
H5A H 0.1624(17) 0.6905(13) 0.7431(9) 0.012(4) Uiso 1 1 d
H8B H 0.0388(19) 0.5468(15) 0.6630(11) 0.025(5) Uiso 1 1 d
H32A H 0.0230(18) 0.7280(15) 0.8542(10) 0.022(5) Uiso 1 1 d
H8A H 0.1043(18) 0.6548(16) 0.6212(10) 0.024(5) Uiso 1 1 d
H56A H -0.312(2) 0.1745(15) 1.4675(11) 0.029(5) Uiso 1 1 d
H22A H 0.5656(18) 0.9651(15) 0.6359(10) 0.021(5) Uiso 1 1 d
H23A H 0.6618(16) 1.0918(13) 0.8118(9) 0.009(4) Uiso 1 1 d
H45A H 0.113(2) 0.0979(17) 1.8895(13) 0.041(6) Uiso 1 1 d
H54A H -0.119(2) 0.0382(17) 1.2948(13) 0.040(6) Uiso 1 1 d
H37A H 0.8131(19) 0.7473(16) 0.9392(11) 0.030(5) Uiso 1 1 d
H16A H 0.6784(18) 0.9464(14) 0.5133(10) 0.016(4) Uiso 1 1 d
H34A H 0.802(2) 0.5037(17) 1.1295(12) 0.038(6) Uiso 1 1 d
H55A H -0.312(2) 0.1012(17) 1.3404(12) 0.042(6) Uiso 1 1 d
H52A H 0.087(2) 0.1316(16) 1.5027(11) 0.033(5) Uiso 1 1 d
H41A H 1.377(3) 0.641(2) 1.1352(14) 0.062(8) Uiso 1 1 d
H40A H 1.170(3) 0.500(2) 1.2791(15) 0.063(8) Uiso 1 1 d
H53A H 0.081(2) 0.0554(17) 1.3734(12) 0.039(6) Uiso 1 1 d
H43A H -0.151(2) 0.1237(15) 1.7071(11) 0.028(5) Uiso 1 1 d
H4 H 0.557(2) 0.6263(17) 0.3681(12) 0.031(6) Uiso 1 1 d
H42A H 1.199(3) 0.661(2) 1.0550(16) 0.072(8) Uiso 1 1 d
H2 H 0.554(2) 0.4650(17) 0.7411(12) 0.040(6) Uiso 1 1 d
H47A H 0.231(2) 0.2687(17) 1.7090(12) 0.039(6) Uiso 1 1 d
H7 H 0.561(2) 1.2175(16) 0.9639(12) 0.030(5) Uiso 1 1 d
H24A H 0.441(2) 1.0841(16) 0.6992(11) 0.031(5) Uiso 1 1 d
H33A H 0.610(2) 0.5355(19) 1.0565(13) 0.051(7) Uiso 1 1 d
H44A H -0.098(2) 0.0574(17) 1.8292(12) 0.035(6) Uiso 1 1 d
H46A H 0.282(2) 0.2057(15) 1.8300(11) 0.025(5) Uiso 1 1 d
H1 H 0.531(2) 0.6807(18) 0.9532(13) 0.042(7) Uiso 1 1 d
H3 H 0.190(2) 0.4127(18) 0.5239(13) 0.042(7) Uiso 1 1 d
H36A H 1.016(2) 0.7268(18) 1.0116(12) 0.043(6) Uiso 1 1 d
H39A H 0.972(3) 0.518(2) 1.2104(14) 0.060(7) Uiso 1 1 d
H5 H 0.761(2) 0.6540(18) 0.6082(13) 0.043(6) Uiso 1 1 d
H8 H 0.215(3) 0.992(2) 1.0439(16) 0.071(9) Uiso 1 1 d
H6 H 0.634(4) 0.935(3) 0.888(2) 0.131(14) Uiso 1 1 d

loop_
_atom_site_aniso_label
_atom_site_aniso_U_11
_atom_site_aniso_U_22
_atom_site_aniso_U_33
_atom_site_aniso_U_23
_atom_site_aniso_U_13
_atom_site_aniso_U_12
O1 0.0154(6) 0.0227(6) 0.0107(5) -0.0032(4) -0.0044(4) 0.0021(5)
O2 0.0123(5) 0.0209(6) 0.0126(5) -0.0021(4) -0.0022(4) 0.0044(5)
O3 0.0132(5) 0.0159(6) 0.0113(5) -0.0002(4) 0.0007(4) -0.0045(4)
O4 0.0170(6) 0.0172(6) 0.0110(5) 0.0008(4) 0.0046(4) -0.0027(4)
O5 0.0245(6) 0.0199(6) 0.0131(6) -0.0010(5) -0.0001(5) 0.0076(5)
O6 0.0382(8) 0.0289(7) 0.0101(6) -0.0017(5) 0.0000(5) 0.0069(6)
O7 0.0243(6) 0.0162(6) 0.0151(6) -0.0033(5) 0.0056(5) -0.0074(5)
O8 0.0296(7) 0.0269(7) 0.0175(6) -0.0065(5) 0.0128(5) -0.0108(5)
O9 0.0404(8) 0.0272(7) 0.0315(7) 0.0029(6) 0.0096(6) -0.0113(6)
O10 0.0289(8) 0.0609(10) 0.0359(8) 0.0209(7) 0.0117(6) 0.0198(7)
C1 0.0130(7) 0.0147(7) 0.0092(7) 0.0019(6) 0.0003(6) -0.0048(6)
C2 0.0093(7) 0.0166(8) 0.0127(7) 0.0023(6) -0.0009(6) -0.0011(6)
C3 0.0109(7) 0.0123(7) 0.0115(7) 0.0014(6) 0.0029(6) -0.0023(6)
C4 0.0087(7) 0.0138(7) 0.0093(7) 0.0034(6) 0.0011(5) -0.0037(6)
C5 0.0087(7) 0.0144(7) 0.0112(7) 0.0044(6) 0.0012(6) -0.0019(6)
C6 0.0119(7) 0.0125(7) 0.0109(7) 0.0024(6) 0.0026(6) -0.0041(6)
C7 0.0104(7) 0.0148(8) 0.0097(7) 0.0009(6) -0.0002(5) -0.0022(6)
C8 0.0108(7) 0.0261(9) 0.0132(8) -0.0009(7) -0.0006(6) -0.0006(6)
C9 0.0091(7) 0.0125(7) 0.0104(7) 0.0023(6) 0.0003(5) 0.0032(6)
C10 0.0083(7) 0.0123(7) 0.0129(7) 0.0026(6) -0.0020(5) 0.0008(5)
C11 0.0120(7) 0.0142(7) 0.0095(7) 0.0003(6) -0.0009(6) 0.0022(6)
C12 0.0112(7) 0.0133(7) 0.0113(7) 0.0045(6) 0.0011(6) 0.0027(6)
C13 0.0095(7) 0.0112(7) 0.0124(7) 0.0025(6) 0.0002(5) 0.0009(5)
C14 0.0114(7) 0.0115(7) 0.0099(7) 0.0006(6) 0.0000(5) 0.0025(6)
C15 0.0131(7) 0.0147(7) 0.0109(7) 0.0012(6) 0.0017(6) -0.0001(6)
C16 0.0250(9) 0.0153(8) 0.0151(8) 0.0042(6) 0.0009(7) 0.0010(7)
C17 0.0103(7) 0.0139(7) 0.0109(7) 0.0012(6) 0.0020(5) -0.0043(6)
C18 0.0121(7) 0.0141(7) 0.0137(7) -0.0001(6) 0.0024(6) -0.0014(6)
C19 0.0164(8) 0.0193(8) 0.0142(8) 0.0024(6) -0.0012(6) 0.0007(6)
C20 0.0204(8) 0.0194(8) 0.0090(7) -0.0015(6) 0.0029(6) -0.0018(6)
C21 0.0137(7) 0.0137(7) 0.0148(7) 0.0009(6) 0.0054(6) -0.0036(6)
C22 0.0109(7) 0.0141(7) 0.0148(7) 0.0034(6) 0.0023(6) -0.0025(6)
C23 0.0180(8) 0.0149(8) 0.0149(8) 0.0003(6) 0.0055(6) -0.0019(6)
C24 0.0293(10) 0.0176(8) 0.0186(8) 0.0043(7) 0.0094(7) 0.0044(7)
C25 0.0138(7) 0.0153(7) 0.0113(7) 0.0029(6) 0.0022(6) 0.0011(6)
C26 0.0140(7) 0.0139(7) 0.0124(7) 0.0025(6) -0.0018(6) -0.0021(6)
C27 0.0192(8) 0.0180(8) 0.0107(7) -0.0030(6) 0.0016(6) -0.0009(6)
C28 0.0147(7) 0.0209(8) 0.0109(7) 0.0020(6) 0.0033(6) -0.0010(6)
C29 0.0113(7) 0.0160(7) 0.0103(7) 0.0017(6) -0.0008(6) -0.0005(6)
C30 0.0159(8) 0.0148(8) 0.0105(7) -0.0003(6) 0.0013(6) 0.0018(6)
C31 0.0132(7) 0.0165(8) 0.0097(7) 0.0015(6) 0.0014(6) -0.0020(6)
C32 0.0133(8) 0.0207(9) 0.0165(8) -0.0007(7) 0.0005(6) 0.0005(7)
C33 0.0193(9) 0.0403(12) 0.0401(12) 0.0209(9) -0.0104(8) -0.0101(8)
C34 0.0233(9) 0.0336(11) 0.0370(11) 0.0228(9) -0.0112(8) -0.0098(8)
C35 0.0180(8) 0.0188(8) 0.0148(8) 0.0022(6) -0.0022(6) 0.0019(6)
C36 0.0172(9) 0.0395(11) 0.0236(9) 0.0151(8) 0.0039(7) 0.0037(8)
C37 0.0207(9) 0.0398(11) 0.0206(9) 0.0141(8) 0.0024(7) 0.0069(8)
C38 0.0163(8) 0.0154(8) 0.0165(8) 0.0024(6) -0.0017(6) 0.0006(6)
C39 0.0131(9) 0.0843(18) 0.0369(12) 0.0404(12) 0.0047(8) 0.0044(10)
C40 0.0173(9) 0.0838(18) 0.0320(11) 0.0378(12) 0.0042(8) 0.0085(10)
C41 0.0154(9) 0.0604(15) 0.0612(15) 0.0457(12) -0.0072(9) -0.0108(9)
C42 0.0224(10) 0.0697(16) 0.0541(14) 0.0498(13) -0.0087(9) -0.0104(10)
C43 0.0212(9) 0.0284(10) 0.0255(9) 0.0056(7) -0.0004(7) -0.0007(7)
C44 0.0300(10) 0.0351(11) 0.0274(10) 0.0092(8) 0.0038(8) 0.0016(9)
C45 0.0351(11) 0.0306(10) 0.0252(10) 0.0020(8) -0.0014(8) 0.0099(9)
C46 0.0243(10) 0.0342(11) 0.0332(11) -0.0026(8) -0.0068(8) 0.0063(8)
C47 0.0235(9) 0.0261(10) 0.0345(11) -0.0005(8) 0.0046(8) -0.0010(8)
C48 0.0223(9) 0.0193(8) 0.0238(9) 0.0008(7) 0.0020(7) 0.0021(7)
C49 0.0246(9) 0.0187(8) 0.0250(9) 0.0011(7) 0.0079(7) 0.0002(7)
C50 0.0217(9) 0.0242(9) 0.0297(10) 0.0147(7) 0.0051(7) 0.0053(7)
C51 0.0200(8) 0.0190(8) 0.0251(9) 0.0114(7) 0.0008(7) -0.0003(7)
C52 0.0174(9) 0.0249(9) 0.0291(10) 0.0064(7) -0.0004(7) -0.0034(7)
C53 0.0251(10) 0.0238(9) 0.0343(11) 0.0022(8) 0.0052(8) -0.0037(8)
C54 0.0387(11) 0.0243(10) 0.0281(10) 0.0048(8) -0.0021(8) -0.0079(8)
C55 0.0288(10) 0.0287(10) 0.0358(11) 0.0145(9) -0.0112(9) -0.0054(8)
C56 0.0195(9) 0.0263(10) 0.0372(11) 0.0165(8) -0.0001(8) 0.0007(7)
N1 0.0190(7) 0.0265(8) 0.0177(7) 0.0045(6) -0.0044(6) 0.0022(6)
N2 0.0154(7) 0.0210(7) 0.0205(7) 0.0032(6) -0.0026(5) 0.0020(6)

loop_
_atom_type_symbol
_atom_type_description
_atom_type_scat_dispersion_real
_atom_type_scat_dispersion_imag
_atom_type_scat_source
C C 0.0033 0.0016 'International Tables Vol C Tables 4.2.6.8 and 6.1.1.4'
H H 0.0000 0.0000 'International Tables Vol C Tables 4.2.6.8 and 6.1.1.4'
N N 0.0061 0.0033 'International Tables Vol C Tables 4.2.6.8 and 6.1.1.4'
O O 0.0106 0.0060 'International Tables Vol C Tables 4.2.6.8 and 6.1.1.4'

loop_
_geom_angle_atom_site_label_1
_geom_angle_atom_site_label_2
_geom_angle_atom_site_label_3
_geom_angle
O1 C1 C2 119.88(14)
O1 C1 C6 119.15(13)
C2 C1 C6 120.96(14)
C1 C2 C3 120.48(14)
O2 C3 C2 120.00(13)
O2 C3 C4 119.30(13)
C2 C3 C4 120.70(13)
C5 C4 C3 116.68(13)
C5 C4 C7 122.44(13)
C3 C4 C7 120.88(13)
C4 C5 C6 124.35(14)
C5 C6 C1 116.80(13)
C5 C6 C31 122.77(13)
C1 C6 C31 120.39(13)
C4 C7 C9 113.31(12)
C4 C7 C8 112.78(12)
C9 C7 C8 109.67(12)
C14 C9 C10 116.85(13)
C14 C9 C7 122.69(13)
C10 C9 C7 120.44(13)
C11 C10 O3 115.38(13)
C11 C10 C9 121.32(13)
O3 C10 C9 123.29(13)
C10 C11 C12 120.10(14)
O4 C12 C11 120.95(13)
O4 C12 C13 118.05(13)
C11 C12 C13 120.95(13)
C12 C13 C14 117.14(13)
C12 C13 C15 119.69(13)
C14 C13 C15 123.16(13)
C9 C14 C13 123.59(14)
C17 C15 C13 111.74(12)
C17 C15 C16 112.68(13)
C13 C15 C16 111.66(12)
C18 C17 C22 117.48(13)
C18 C17 C15 119.99(13)
C22 C17 C15 122.47(13)
O5 C18 C19 115.30(14)
O5 C18 C17 124.09(13)
C19 C18 C17 120.60(14)
C20 C19 C18 119.48(15)
C19 C20 O6 117.36(14)
C19 C20 C21 122.76(14)
O6 C20 C21 119.87(14)
C20 C21 C22 115.90(14)
C20 C21 C23 119.83(13)
C22 C21 C23 124.27(14)
C21 C22 C17 123.74(14)
C21 C23 C25 111.87(12)
C21 C23 C24 113.92(13)
C25 C23 C24 110.32(13)
C30 C25 C26 116.89(13)
C30 C25 C23 122.16(13)
C26 C25 C23 120.95(13)
O7 C26 C27 120.63(14)
O7 C26 C25 118.32(13)
C27 C26 C25 121.04(14)
C28 C27 C26 120.23(14)
O8 C28 C27 121.96(14)
O8 C28 C29 117.42(14)
C27 C28 C29 120.62(14)
C30 C29 C28 117.37(14)
C30 C29 C31 122.19(13)
C28 C29 C31 120.43(13)
C29 C30 C25 123.70(14)
C6 C31 C29 111.20(12)
C6 C31 C32 113.63(13)
C29 C31 C32 110.90(13)
N1 C33 C34 123.60(17)
C35 C34 C33 119.72(17)
C34 C35 C36 117.00(15)
C34 C35 C38 121.56(15)
C36 C35 C38 121.40(15)
C37 C36 C35 119.43(16)
N1 C37 C36 123.48(16)
C39 C38 C42 115.67(16)
C39 C38 C35 122.12(15)
C42 C38 C35 122.21(15)
C38 C39 C40 120.62(18)
N2 C40 C39 123.40(18)
N2 C41 C42 124.04(19)
C38 C42 C41 120.07(18)
C44 C43 C48 119.66(17)
C45 C44 C43 120.35(18)
C44 C45 C46 120.19(18)
C47 C46 C45 119.99(18)
C46 C47 C48 120.17(18)
C47 C48 C43 119.63(17)
C47 C48 C49 118.37(16)
C43 C48 C49 121.93(16)
O9 C49 C48 122.38(17)
O9 C49 C50 117.00(16)
C48 C49 C50 120.59(14)
O10 C50 C51 124.15(17)
O10 C50 C49 117.52(17)
C51 C50 C49 118.24(15)
C52 C51 C56 119.38(17)
C52 C51 C50 122.66(16)
C56 C51 C50 117.96(16)
C53 C52 C51 120.19(17)
C52 C53 C54 119.81(18)
C55 C54 C53 120.08(19)
C56 C55 C54 120.35(18)
C55 C56 C51 120.18(18)
C33 N1 C37 116.76(15)
C41 N2 C40 116.20(16)

loop_
_geom_bond_atom_site_label_1
_geom_bond_atom_site_label_2
_geom_bond_distance
O1 C1 1.3742(18)
O2 C3 1.3665(18)
O3 C10 1.3848(17)
O4 C12 1.3707(17)
O5 C18 1.3679(18)
O6 C20 1.3922(18)
O7 C26 1.3703(18)
O8 C28 1.3771(18)
O9 C49 1.221(2)
O10 C50 1.217(2)
C1 C2 1.385(2)
C1 C6 1.397(2)
C2 C3 1.392(2)
C3 C4 1.402(2)
C4 C5 1.392(2)
C4 C7 1.522(2)
C5 C6 1.393(2)
C6 C31 1.518(2)
C7 C9 1.526(2)
C7 C8 1.539(2)
C9 C14 1.394(2)
C9 C10 1.397(2)
C10 C11 1.383(2)
C11 C12 1.386(2)
C12 C13 1.395(2)
C13 C14 1.397(2)
C13 C15 1.530(2)
C15 C17 1.519(2)
C15 C16 1.532(2)
C17 C18 1.397(2)
C17 C22 1.398(2)
C18 C19 1.391(2)
C19 C20 1.379(2)
C20 C21 1.393(2)
C21 C22 1.394(2)
C21 C23 1.526(2)
C23 C25 1.532(2)
C23 C24 1.532(2)
C25 C30 1.391(2)
C25 C26 1.398(2)
C26 C27 1.388(2)
C27 C28 1.386(2)
C28 C29 1.397(2)
C29 C30 1.391(2)
C29 C31 1.522(2)
C31 C32 1.533(2)
C33 N1 1.331(2)
C33 C34 1.389(2)
C34 C35 1.380(2)
C35 C36 1.393(2)
C35 C38 1.489(2)
C36 C37 1.387(2)
C37 N1 1.336(2)
C38 C39 1.367(2)
C38 C42 1.377(3)
C39 C40 1.384(3)
C40 N2 1.316(2)
C41 N2 1.316(2)
C41 C42 1.377(3)
C43 C44 1.383(3)
C43 C48 1.398(2)
C44 C45 1.382(3)
C45 C46 1.385(3)
C46 C47 1.381(3)
C47 C48 1.392(3)
C48 C49 1.478(2)
C49 C50 1.528(3)
C50 C51 1.476(3)
C51 C52 1.395(2)
C51 C56 1.396(2)
C52 C53 1.384(3)
C53 C54 1.391(3)
C54 C55 1.384(3)
C55 C56 1.376(3)
